data_2108187
loop_
_publ_author_name
'Truong, Khai-Nghi'
'Merkens, Carina'
'Meven, Martin'
'Fa\&sb\"ander, Bj\"orn'
'Dronskowski, Richard'
'Englert, Ulli'

_publ_section_title
;
 Phase transition and proton ordering at 50K in
 3-(pyridin-4-yl)pentane-2,4-dione
;
_journal_coeditor_code HW5050SUP1
_journal_issue 6
_journal_name_full 'Acta Crystallographica Section B'
_journal_page_first 1172
_journal_page_last 1178
_journal_paper_doi 10.1107/S2052520617015591
_journal_volume 73
_journal_year 2017
_chemical_formula_moiety 'C10 H11 N O2'
_chemical_formula_sum 'C10 H11 N O2'
_chemical_formula_weight 177.20
_chemical_name_common 'compound 1alpha'
_space_group_crystal_system monoclinic
_space_group_IT_number 15
_space_group_name_Hall '-C 2yc'
_space_group_name_H-M_alt 'C 1 2/c 1'
_symmetry_space_group_name_Hall '-C 2yc'
_symmetry_space_group_name_H-M 'C 1 2/c 1'
_atom_sites_solution_hydrogens difmap
_audit_creation_method SHELXL-2014/7
_cell_angle_alpha 90
_cell_angle_beta 99.548(2)
_cell_angle_gamma 90
_cell_formula_units_Z 4
_cell_length_a 11.0366(4)
_cell_length_b 13.2899(5)
_cell_length_c 6.3763(2)
_cell_measurement_temperature 100.0(10)
_cell_volume 922.29(6)
_computing_data_collection PRON2010
_computing_structure_refinement 'SHELXL-2014/7 (Sheldrick, 2014)'
_diffrn_ambient_temperature 100.0(10)
_diffrn_measured_fraction_theta_full 0.985
_diffrn_measured_fraction_theta_max 0.687
_diffrn_measurement_device_type 'closed Eulerian cradle HEiDi'
_diffrn_measurement_method 'rocking scan'
_diffrn_radiation_source 'FRM II'
_diffrn_radiation_type neutrons
_diffrn_radiation_wavelength 0.793
_diffrn_reflns_av_R_equivalents 0.0967
_diffrn_reflns_av_unetI/netI 0.0965
_diffrn_reflns_Laue_measured_fraction_full 0.985
_diffrn_reflns_Laue_measured_fraction_max 0.687
_diffrn_reflns_limit_h_max 14
_diffrn_reflns_limit_h_min -14
_diffrn_reflns_limit_k_max 16
_diffrn_reflns_limit_k_min -19
_diffrn_reflns_limit_l_max 9
_diffrn_reflns_limit_l_min -8
_diffrn_reflns_number 1688
_diffrn_reflns_point_group_measured_fraction_full 0.985
_diffrn_reflns_point_group_measured_fraction_max 0.687
_diffrn_reflns_theta_full 28.411
_diffrn_reflns_theta_max 35.598
_diffrn_reflns_theta_min 2.699
_diffrn_standards_decay_% 0
_diffrn_standards_interval_count 0
_diffrn_standards_number 0
_exptl_absorpt_coefficient_mu 0.001
_exptl_absorpt_correction_type none
_exptl_crystal_colour colourless
_exptl_crystal_density_diffrn 1.276
_exptl_crystal_description prism
_exptl_crystal_F_000 18
_exptl_crystal_size_max 4.4
_exptl_crystal_size_mid 4.3
_exptl_crystal_size_min 3.3
_refine_diff_density_max 0.135
_refine_diff_density_min -0.153
_refine_diff_density_rms 0.033
_refine_ls_extinction_coef 2.0(4)
_refine_ls_extinction_expression Fc^*^=kFc[1+0.001xFc^2^\l^3^/sin(2\q)]^-1/4^
_refine_ls_extinction_method 'SHELXL-2014/7 (Sheldrick 2014'
_refine_ls_goodness_of_fit_ref 1.086
_refine_ls_hydrogen_treatment refall
_refine_ls_matrix_type full
_refine_ls_number_parameters 114
_refine_ls_number_reflns 1055
_refine_ls_number_restraints 6
_refine_ls_restrained_S_all 1.083
_refine_ls_R_factor_all 0.1260
_refine_ls_R_factor_gt 0.0815
_refine_ls_shift/su_max 0.002
_refine_ls_shift/su_mean 0.000
_refine_ls_structure_factor_coef Fsqd
_refine_ls_weighting_details 'w=1/[\s^2^(Fo^2^)+(0.1000P)^2^+0.4000P] where P=(Fo^2^+2Fc^2^)/3'
_refine_ls_weighting_scheme calc
_refine_ls_wR_factor_gt 0.1867
_refine_ls_wR_factor_ref 0.2208
_reflns_Friedel_coverage 0.000
_reflns_number_gt 718
_reflns_number_total 1055
_reflns_threshold_expression 'I > 2\s(I)'
_cod_data_source_file hw5050sup1.cif
_cod_data_source_block 100k
_cod_database_code 2108187
_shelx_shelxl_version_number 2014/7
_shelx_space_group_comment
;
The symmetry employed for this shelxl refinement is uniquely defined
by the following loop, which should always be used as a source of
symmetry information in preference to the above space-group names.
They are only intended as comments.
;

loop_
_space_group_symop_operation_xyz
'x, y, z'
'-x, y, -z+1/2'
'x+1/2, y+1/2, z'
'-x+1/2, y+1/2, -z+1/2'
'-x, -y, -z'
'x, -y, z-1/2'
'-x+1/2, -y+1/2, -z'
'x+1/2, -y+1/2, z-1/2'

loop_
_atom_site_label
_atom_site_type_symbol
_atom_site_fract_x
_atom_site_fract_y
_atom_site_fract_z
_atom_site_U_iso_or_equiv
_atom_site_adp_type
_atom_site_occupancy
_atom_site_site_symmetry_order
_atom_site_calc_flag
_atom_site_refinement_flags_posn
_atom_site_refinement_flags_adp
_atom_site_refinement_flags_occupancy
_atom_site_disorder_assembly
_atom_site_disorder_group
O1 O 1.1125(4) 1.0523(3) 0.7871(6) 0.0261(8) Uani 1 1 d . . . . .
H1O H 1.018(3) 1.0743(10) 0.759(9) 0.037(6) Uani 0.5 1 d . U P . .
N1 N 1.000000 0.5766(2) 0.750000 0.0258(7) Uani 1 2 d S T P . .
C2 C 1.0367(3) 0.6292(2) 0.5918(5) 0.0252(7) Uani 1 1 d . . . . .
H2 H 1.0648(9) 0.5853(6) 0.4665(12) 0.049(2) Uani 1 1 d . . . . .
C3 C 1.0385(3) 0.7340(2) 0.5855(5) 0.0234(7) Uani 1 1 d . . . . .
H3 H 1.0708(8) 0.7727(5) 0.4548(11) 0.0443(18) Uani 1 1 d . . . . .
C4 C 1.000000 0.7890(3) 0.750000 0.0172(8) Uani 1 2 d S T P . .
C7 C 1.2345(3) 0.9042(3) 0.8345(6) 0.0304(8) Uani 1 1 d . . . . .
H7A H 1.232(2) 0.848(2) 0.953(4) 0.071(7) Uiso 0.53(4) 1 d . . P A 1
H7B H 1.2488(17) 0.8589(16) 0.693(3) 0.056(6) Uiso 0.53(4) 1 d . . P A 1
H7C H 1.306(2) 0.9568(19) 0.883(5) 0.066(6) Uiso 0.53(4) 1 d . . P A 1
H7D H 1.2380(18) 0.8294(16) 0.782(3) 0.051(6) Uiso 0.47(4) 1 d . . P A 2
H7E H 1.262(2) 0.8971(19) 1.006(4) 0.059(6) Uiso 0.47(4) 1 d . . P A 2
H7F H 1.3073(18) 0.9511(16) 0.789(4) 0.050(5) Uiso 0.47(4) 1 d . . P A 2
C8 C 1.1111(3) 0.9549(2) 0.7874(5) 0.0214(6) Uani 1 1 d . . . . .
C9 C 1.000000 0.9012(3) 0.750000 0.0206(8) Uani 1 2 d S T P . .

loop_
_atom_site_aniso_label
_atom_site_aniso_U_11
_atom_site_aniso_U_22
_atom_site_aniso_U_33
_atom_site_aniso_U_23
_atom_site_aniso_U_13
_atom_site_aniso_U_12
O1 0.035(2) 0.0184(16) 0.0248(15) -0.0022(13) 0.0047(13) -0.0057(15)
H1O 0.041(19) 0.026(5) 0.042(9) -0.002(8) 0.000(14) 0.008(6)
N1 0.0314(16) 0.0170(14) 0.0288(15) 0.000 0.0045(12) 0.000
C2 0.0331(16) 0.0182(14) 0.0251(14) 0.0002(11) 0.0070(12) 0.0009(12)
H2 0.078(6) 0.036(4) 0.041(4) -0.013(3) 0.030(4) 0.001(4)
C3 0.0294(15) 0.0208(14) 0.0209(13) -0.0008(10) 0.0065(11) 0.0012(12)
H3 0.073(5) 0.029(3) 0.035(3) 0.003(3) 0.023(3) -0.001(3)
C4 0.0198(18) 0.0136(16) 0.0183(16) 0.000 0.0036(13) 0.000
C7 0.0247(14) 0.0303(17) 0.0368(17) -0.0034(14) 0.0072(13) -0.0032(13)
C8 0.0253(14) 0.0189(13) 0.0197(11) 0.0001(11) 0.0029(10) -0.0012(11)
C9 0.0265(19) 0.0160(18) 0.0189(17) 0.000 0.0023(14) 0.000

loop_
_atom_type_symbol
_atom_type_description
_atom_type_scat_dispersion_real
_atom_type_scat_dispersion_imag
_atom_type_scat_source
C C 0.0000 0.0000 'International Tables Vol C Tables 4.2.6.8 and 6.1.1.4'
H H 0.0000 0.0000 'International Tables Vol C Tables 4.2.6.8 and 6.1.1.4'
N N 0.0000 0.0000 'International Tables Vol C Tables 4.2.6.8 and 6.1.1.4'
O O 0.0000 0.0000 'International Tables Vol C Tables 4.2.6.8 and 6.1.1.4'

loop_
_geom_angle_atom_site_label_1
_geom_angle_atom_site_label_2
_geom_angle_atom_site_label_3
_geom_angle
_geom_angle_site_symmetry_1
_geom_angle_site_symmetry_3
C8 O1 H1O 105.3(9) . .
C2 N1 C2 117.3(3) 2_756 .
N1 C2 C3 123.3(3) . .
N1 C2 H2 115.8(5) . .
C3 C2 H2 120.9(5) . .
C2 C3 C4 119.5(3) . .
C2 C3 H3 120.1(5) . .
C4 C3 H3 120.4(5) . .
C3 C4 C3 117.1(4) 2_756 .
C3 C4 C9 121.45(18) 2_756 .
C3 C4 C9 121.45(18) . .
C8 C7 H7A 109.2(13) . .
C8 C7 H7B 108.9(10) . .
H7A C7 H7B 102.5(18) . .
C8 C7 H7C 111.6(13) . .
H7A C7 H7C 111(2) . .
H7B C7 H7C 113.1(18) . .
C8 C7 H7D 116.1(11) . .
C8 C7 H7E 109.1(12) . .
H7D C7 H7E 102.8(18) . .
C8 C7 H7F 111.9(11) . .
H7D C7 H7F 112.7(17) . .
H7E C7 H7F 102.9(17) . .
O1 C8 C9 121.2(3) . .
O1 C8 C7 116.0(3) . .
C9 C8 C7 122.8(3) . .
C8 C9 C8 118.9(4) . 2_756
C8 C9 C4 120.53(19) . .
C8 C9 C4 120.53(19) 2_756 .

loop_
_geom_bond_atom_site_label_1
_geom_bond_atom_site_label_2
_geom_bond_distance
_geom_bond_site_symmetry_2
O1 C8 1.294(5) .
O1 H1O 1.07(3) .
N1 C2 1.344(4) 2_756
N1 C2 1.344(4) .
C2 C3 1.393(4) .
C2 H2 1.076(7) .
C3 C4 1.401(4) .
C3 H3 1.088(7) .
C4 C9 1.491(6) .
C7 C8 1.504(5) .
C7 H7A 1.07(3) .
C7 H7B 1.12(2) .
C7 H7C 1.06(3) .
C7 H7D 1.05(2) .
C7 H7E 1.09(2) .
C7 H7F 1.09(2) .
C8 C9 1.404(4) .

loop_
_geom_hbond_atom_site_label_D
_geom_hbond_atom_site_label_H
_geom_hbond_atom_site_label_A
_geom_hbond_distance_DH
_geom_hbond_distance_HA
_geom_hbond_distance_DA
_geom_hbond_angle_DHA
_geom_hbond_site_symmetry_A
O1 H1O O1 1.07(3) 1.45(3) 2.450(8) 152.3(12) 2_756

loop_
_geom_torsion_atom_site_label_1
_geom_torsion_atom_site_label_2
_geom_torsion_atom_site_label_3
_geom_torsion_atom_site_label_4
_geom_torsion
_geom_torsion_site_symmetry_1
_geom_torsion_site_symmetry_4
C2 N1 C2 C3 0.1(2) 2_756 .
N1 C2 C3 C4 -0.3(5) . .
C2 C3 C4 C3 0.1(2) . 2_756
C2 C3 C4 C9 -179.9(2) . .
O1 C8 C9 C8 -0.3(3) . 2_756
C7 C8 C9 C8 178.4(3) . 2_756
O1 C8 C9 C4 179.7(3) . .
C7 C8 C9 C4 -1.6(3) . .
C3 C4 C9 C8 108.8(2) 2_756 .
C3 C4 C9 C8 -71.2(2) . .
C3 C4 C9 C8 -71.2(2) 2_756 2_756
C3 C4 C9 C8 108.8(2) . 2_756

_cod_database_fobs_code 2108187
